data_7715556
loop_
_publ_author_name
'Petrus, Rafa&#x142;'
'Kowali&#x144;ski, Adrian'
'Lis, Tadeusz'

_publ_section_title
;
 Recycling primary lithium batteries using a coordination chemistry
 approach: recovery of lithium and manganese residues in the form of
 industrially important materials.
;
_journal_issue 17
_journal_name_full 'Dalton transactions (Cambridge, England : 2003)'
_journal_page_first 7450
_journal_page_last 7469
_journal_paper_doi 10.1039/d4dt00648h
_journal_volume 53
_journal_year 2024
_chemical_formula_moiety 'C57.24 H64.48 Li6 O23.62'
_chemical_formula_sum 'C57.24 H64.48 Li6 O23.62'
_chemical_formula_weight 1172.00
_chemical_properties_physical Moisture-sensitive,Hygroscopic,Heat-sensitive
_space_group_crystal_system triclinic
_space_group_IT_number 2
_space_group_name_Hall '-P 1'
_space_group_name_H-M_alt 'P -1'
_atom_sites_solution_hydrogens geom
_atom_sites_solution_primary direct
_audit_creation_method SHELXL-2014/7
_audit_update_record
;
2023-08-11 deposited with the CCDC.	2024-03-26 downloaded from the CCDC.
;
_cell_angle_alpha 102.57(2)
_cell_angle_beta 108.41(2)
_cell_angle_gamma 111.69(2)
_cell_formula_units_Z 1
_cell_length_a 10.823(3)
_cell_length_b 12.501(3)
_cell_length_c 13.588(4)
_cell_measurement_reflns_used 2959
_cell_measurement_temperature 100(2)
_cell_measurement_theta_max 26.5920
_cell_measurement_theta_min 3.1210
_cell_volume 1499.8(9)
_computing_cell_refinement 'CrysAlisPro 1.171.36.28  (Agilent, 2013)'
_computing_data_collection 'CrysAlisPro 1.171.36.28  (Agilent, 2013)'
_computing_data_reduction 'CrysAlisPro 1.171.36.28  (Agilent, 2013)'
_computing_molecular_graphics 'DIAMOND  (Brandenburg, 2007)'
_computing_publication_material 'SHELXL-2014/7 (Sheldrick, 2014)'
_computing_structure_refinement 'SHELXL-2014/7 (Sheldrick, 2014)'
_computing_structure_solution 'SHELXS-2014/7 (Sheldrick, 2014)'
_diffrn_ambient_temperature 100(2)
_diffrn_measured_fraction_theta_full 0.988
_diffrn_measured_fraction_theta_max 0.959
_diffrn_measurement_device_type 'Xcalibur, Sapphire2'
_diffrn_measurement_method '\w and \f scans'
_diffrn_radiation_monochromator graphite
_diffrn_radiation_source 'Enhance (Mo) X-ray Source'
_diffrn_radiation_type MoK\a
_diffrn_radiation_wavelength 0.71073
_diffrn_reflns_av_R_equivalents 0.0387
_diffrn_reflns_av_unetI/netI 0.0614
_diffrn_reflns_Laue_measured_fraction_full 0.988
_diffrn_reflns_Laue_measured_fraction_max 0.959
_diffrn_reflns_limit_h_max 13
_diffrn_reflns_limit_h_min -13
_diffrn_reflns_limit_k_max 15
_diffrn_reflns_limit_k_min -14
_diffrn_reflns_limit_l_max 15
_diffrn_reflns_limit_l_min -17
_diffrn_reflns_number 11032
_diffrn_reflns_point_group_measured_fraction_full 0.988
_diffrn_reflns_point_group_measured_fraction_max 0.959
_diffrn_reflns_theta_full 25.500
_diffrn_reflns_theta_max 26.998
_diffrn_reflns_theta_min 2.994
_exptl_absorpt_coefficient_mu 0.099
_exptl_absorpt_correction_T_max 0.994
_exptl_absorpt_correction_T_min 0.980
_exptl_absorpt_correction_type analytical
_exptl_absorpt_process_details
;
CrysAlisPro, Agilent Technologies,
Version 1.171.36.28 (release 01-02-2013 CrysAlis171 .NET)
(compiled Feb  1 2013,16:14:44)
Analytical numeric absorption correction using a multifaceted crystal
model based on expressions derived by R.C. Clark & J.S. Reid.
(Clark, R. C. & Reid, J. S. (1995). Acta Cryst. A51, 887-897)
;
_exptl_crystal_colour colorless
_exptl_crystal_density_diffrn 1.298
_exptl_crystal_description plate
_exptl_crystal_F_000 615
_exptl_crystal_size_max 0.531
_exptl_crystal_size_mid 0.393
_exptl_crystal_size_min 0.154
_refine_diff_density_max 0.406
_refine_diff_density_min -0.322
_refine_diff_density_rms 0.071
_refine_ls_extinction_method none
_refine_ls_goodness_of_fit_ref 1.051
_refine_ls_hydrogen_treatment constr
_refine_ls_matrix_type full
_refine_ls_number_parameters 444
_refine_ls_number_reflns 6274
_refine_ls_number_restraints 6
_refine_ls_restrained_S_all 1.051
_refine_ls_R_factor_all 0.1100
_refine_ls_R_factor_gt 0.0739
_refine_ls_shift/su_max 0.000
_refine_ls_shift/su_mean 0.000
_refine_ls_structure_factor_coef Fsqd
_refine_ls_weighting_details 'w=1/[\s^2^(Fo^2^)+(0.1134P)^2^+0.2209P] where P=(Fo^2^+2Fc^2^)/3'
_refine_ls_weighting_scheme calc
_refine_ls_wR_factor_gt 0.1851
_refine_ls_wR_factor_ref 0.2227
_reflns_Friedel_coverage 0.000
_reflns_number_gt 4071
_reflns_number_total 6274
_reflns_threshold_expression 'I > 2\s(I)'
_cod_data_source_file d4dt00648h2.cif
_cod_data_source_block 9
_cod_depositor_comments 'Adding full bibliography for 7715548--7715558.cif.'
_cod_original_cell_volume 1499.8(8)
_cod_database_code 7715556
_shelx_shelxl_version_number 2014/7
_shelx_space_group_comment
;
The symmetry employed for this shelxl refinement is uniquely defined
by the following loop, which should always be used as a source of
symmetry information in preference to the above space-group names.
They are only intended as comments.
;
_shelx_estimated_absorpt_t_min 0.949
_shelx_estimated_absorpt_t_max 0.985

loop_
_space_group_symop_operation_xyz
'x, y, z'
'-x, -y, -z'

loop_
_atom_site_label
_atom_site_type_symbol
_atom_site_fract_x
_atom_site_fract_y
_atom_site_fract_z
_atom_site_U_iso_or_equiv
_atom_site_adp_type
_atom_site_occupancy
_atom_site_site_symmetry_order
_atom_site_calc_flag
_atom_site_refinement_flags_posn
_atom_site_refinement_flags_adp
_atom_site_refinement_flags_occupancy
_atom_site_disorder_assembly
_atom_site_disorder_group
Li1 Li 0.7026(5) 0.6503(4) 0.6053(4) 0.0433(11) Uani 1 1 d . . . . .
Li2 Li 0.6038(5) 0.4150(4) 0.3944(4) 0.0452(11) Uani 1 1 d . . . . .
Li3 Li 0.5098(5) 0.3855(4) 0.5840(4) 0.0412(10) Uani 1 1 d . . . . .
O1 O 0.68101(19) 0.54056(17) 0.68069(14) 0.0388(4) Uani 1 1 d . . . . .
C1 C 0.7577(3) 0.5714(3) 0.7879(2) 0.0386(6) Uani 1 1 d . . . . .
C2 C 0.7280(3) 0.4807(3) 0.8354(2) 0.0478(7) Uani 1 1 d . . . . .
H2 H 0.6499 0.3989 0.7889 0.057 Uiso 1 1 calc R U . . .
C3 C 0.8080(3) 0.5061(3) 0.9464(2) 0.0536(8) Uani 1 1 d . . . . .
H3 H 0.7847 0.4420 0.9748 0.064 Uiso 1 1 calc R U . . .
C4 C 0.9234(3) 0.6256(3) 1.0179(2) 0.0514(8) Uani 1 1 d . . . . .
H4 H 0.9791 0.6432 1.0946 0.062 Uiso 1 1 calc R U . . .
C5 C 0.9543(3) 0.7161(3) 0.9754(2) 0.0461(7) Uani 1 1 d . . . . .
H5 H 1.0322 0.7974 1.0240 0.055 Uiso 1 1 calc R U . . .
C6 C 0.8753(3) 0.6940(3) 0.8623(2) 0.0389(6) Uani 1 1 d . . . . .
C7 C 0.9199(3) 0.7947(3) 0.8229(2) 0.0407(7) Uani 1 1 d . . . . .
O2 O 0.8754(2) 0.78689(18) 0.72549(16) 0.0451(5) Uani 1 1 d . . . . .
O3 O 1.0216(2) 0.90628(19) 0.90673(16) 0.0532(6) Uani 1 1 d . . . . .
C8A C 1.0674(5) 1.0098(5) 0.8746(6) 0.0458(13) Uani 0.77 1 d . . P A 1
H8A1 H 1.1208 0.9996 0.8300 0.069 Uiso 0.77 1 calc R U P A 1
H8A2 H 1.1324 1.0863 0.9418 0.069 Uiso 0.77 1 calc R U P A 1
H8A3 H 0.9804 1.0150 0.8299 0.069 Uiso 0.77 1 calc R U P A 1
C8B C 1.068(4) 1.020(4) 0.857(4) 0.136(18) Uiso 0.23 1 d D . P A 2
H8B1 H 0.9913 0.9998 0.7822 0.163 Uiso 0.23 1 calc R U P A 2
H8B2 H 1.0943 1.1021 0.9095 0.163 Uiso 0.23 1 calc R U P A 2
C9B C 1.1991(15) 1.0121(14) 0.8511(11) 0.057(4) Uiso 0.23 1 d D . P A 2
H9B1 H 1.1599 0.9321 0.7894 0.068 Uiso 0.23 1 calc R U P A 2
H9B2 H 1.2452 1.0783 0.8258 0.068 Uiso 0.23 1 calc R U P A 2
O4B O 1.3162(14) 1.0191(12) 0.9408(10) 0.086(4) Uiso 0.23 1 d D . P A 2
C10B C 1.433(3) 1.000(3) 0.932(3) 0.145(10) Uiso 0.23 1 d D . P A 2
H10A H 1.4999 1.0096 1.0053 0.218 Uiso 0.23 1 calc R U P A 2
H10B H 1.3926 0.9153 0.8780 0.218 Uiso 0.23 1 calc R U P A 2
H10C H 1.4868 1.0604 0.9060 0.218 Uiso 0.23 1 calc R U P A 2
O5 O 0.67175(19) 0.59243(17) 0.44923(14) 0.0383(4) Uani 1 1 d . . . . .
C11 C 0.7535(3) 0.6559(2) 0.4066(2) 0.0360(6) Uani 1 1 d . . . . .
C12 C 0.8751(3) 0.7756(3) 0.4752(2) 0.0416(6) Uani 1 1 d . . . . .
H12 H 0.8979 0.8091 0.5523 0.050 Uiso 1 1 calc R U . . .
C13 C 0.9614(3) 0.8449(3) 0.4334(3) 0.0451(7) Uani 1 1 d . . . . .
H13 H 1.0437 0.9241 0.4823 0.054 Uiso 1 1 calc R U . . .
C14 C 0.9299(3) 0.8006(3) 0.3205(3) 0.0479(7) Uani 1 1 d . . . . .
H14 H 0.9891 0.8489 0.2917 0.058 Uiso 1 1 calc R U . . .
C15 C 0.8105(3) 0.6846(3) 0.2511(2) 0.0448(7) Uani 1 1 d . . . . .
H15 H 0.7872 0.6542 0.1737 0.054 Uiso 1 1 calc R U . . .
C16 C 0.7231(3) 0.6108(3) 0.2916(2) 0.0374(6) Uani 1 1 d . . . . .
C17 C 0.6048(3) 0.4842(3) 0.2143(2) 0.0409(6) Uani 1 1 d . . . . .
O6 O 0.5466(2) 0.39904(18) 0.24111(15) 0.0458(5) Uani 1 1 d . . . . .
O7 O 0.5658(2) 0.4677(2) 0.10608(16) 0.0558(6) Uani 1 1 d . . . . .
C18A C 0.4569(9) 0.3445(7) 0.0263(5) 0.0541(15) Uani 0.77 1 d . . P B 3
H18A H 0.4905 0.2847 0.0425 0.081 Uiso 0.77 1 calc R U P B 3
H18B H 0.4427 0.3408 -0.0495 0.081 Uiso 0.77 1 calc R U P B 3
H18C H 0.3631 0.3239 0.0315 0.081 Uiso 0.77 1 calc R U P B 3
C18B C 0.418(3) 0.338(4) 0.029(3) 0.076(11) Uiso 0.23 1 d D . P B 4
H18D H 0.3946 0.2842 0.0711 0.091 Uiso 0.23 1 calc R U P B 4
H18E H 0.3320 0.3499 -0.0080 0.091 Uiso 0.23 1 calc R U P B 4
C19B C 0.4714(15) 0.2917(15) -0.0508(12) 0.059(4) Uiso 0.23 1 d D . P B 4
H19A H 0.3887 0.2132 -0.1119 0.071 Uiso 0.23 1 calc R U P B 4
H19B H 0.5025 0.3533 -0.0848 0.071 Uiso 0.23 1 calc R U P B 4
O8B O 0.5922(13) 0.2700(12) 0.0011(10) 0.079(3) Uiso 0.23 1 d D . P B 4
C20B C 0.536(3) 0.151(2) 0.008(3) 0.150(10) Uiso 0.23 1 d D . P B 4
H20A H 0.6178 0.1357 0.0432 0.225 Uiso 0.23 1 calc R U P B 4
H20B H 0.4800 0.1491 0.0524 0.225 Uiso 0.23 1 calc R U P B 4
H20C H 0.4704 0.0876 -0.0679 0.225 Uiso 0.23 1 calc R U P B 4
O9 O 0.46208(18) 0.30207(16) 0.42927(14) 0.0381(4) Uani 1 1 d . . . . .
C21 C 0.4097(3) 0.1815(3) 0.3762(2) 0.0406(7) Uani 1 1 d . . . . .
C22 C 0.3796(3) 0.1352(3) 0.2620(2) 0.0476(7) Uani 1 1 d . . . . .
H22 H 0.3991 0.1917 0.2253 0.057 Uiso 1 1 calc R U . . .
C23 C 0.3225(3) 0.0097(3) 0.2024(3) 0.0553(9) Uani 1 1 d . . . . .
H23 H 0.3042 -0.0179 0.1259 0.066 Uiso 1 1 calc R U . . .
C24 C 0.2915(3) -0.0763(3) 0.2518(3) 0.0558(9) Uani 1 1 d . . . . .
H24 H 0.2517 -0.1624 0.2100 0.067 Uiso 1 1 calc R U . . .
C25 C 0.3194(3) -0.0351(3) 0.3621(3) 0.0512(8) Uani 1 1 d . . . . .
H25 H 0.2996 -0.0935 0.3970 0.061 Uiso 1 1 calc R U . . .
C26 C 0.3768(3) 0.0919(3) 0.4256(2) 0.0428(7) Uani 1 1 d . . . . .
C27 C 0.4015(3) 0.1297(3) 0.5434(3) 0.0442(7) Uani 1 1 d . . . . .
O10 O 0.4690(2) 0.23672(19) 0.61298(16) 0.0480(5) Uani 1 1 d . . . . .
O11 O 0.3412(2) 0.0338(2) 0.5716(2) 0.0557(6) Uani 1 1 d . . . . .
C28A C 0.3646(17) 0.0690(13) 0.6880(14) 0.061(4) Uani 0.65 1 d . . P C 5
H28A H 0.4709 0.1123 0.7374 0.092 Uiso 0.65 1 calc R U P C 5
H28B H 0.3165 -0.0058 0.7019 0.092 Uiso 0.65 1 calc R U P C 5
H28C H 0.3223 0.1243 0.7030 0.092 Uiso 0.65 1 calc R U P C 5
C28B C 0.343(3) 0.064(3) 0.682(2) 0.070(9) Uani 0.35 1 d . . P C 6
H28D H 0.4380 0.1381 0.7361 0.085 Uiso 0.35 1 calc R U P C 6
H28E H 0.2633 0.0871 0.6786 0.085 Uiso 0.35 1 calc R U P C 6
C29B C 0.3222(12) -0.0339(9) 0.7235(9) 0.062(3) Uani 0.35 1 d . . P C 6
H29A H 0.3801 -0.0739 0.7054 0.074 Uiso 0.35 1 calc R U P C 6
H29B H 0.2166 -0.0973 0.6831 0.074 Uiso 0.35 1 calc R U P C 6
O12B O 0.3640(10) 0.0030(8) 0.8416(8) 0.083(2) Uani 0.35 1 d . . P C 6
C30B C 0.3192(16) -0.1061(11) 0.8698(13) 0.087(4) Uani 0.35 1 d . . P C 6
H30A H 0.2252 -0.1730 0.8086 0.130 Uiso 0.35 1 calc R U P C 6
H30B H 0.3071 -0.0857 0.9388 0.130 Uiso 0.35 1 calc R U P C 6
H30C H 0.3950 -0.1332 0.8810 0.130 Uiso 0.35 1 calc R U P C 6
O13 O 0.7744(2) 0.3881(2) 0.4294(2) 0.0602(6) Uani 1 1 d . . . . .
H13A H 0.8463 0.4366 0.4224 0.090 Uiso 1 1 calc R U . . .
C31 C 0.8209(4) 0.3234(4) 0.4941(3) 0.0651(9) Uani 1 1 d . . . . .
H31A H 0.8931 0.3041 0.4747 0.078 Uiso 1 1 calc R U . . .
H31B H 0.7345 0.2436 0.4749 0.078 Uiso 1 1 calc R U . . .
C32 C 0.8896(4) 0.3962(4) 0.6167(3) 0.0656(10) Uani 1 1 d . . . . .
H32A H 0.8232 0.4251 0.6355 0.079 Uiso 1 1 calc R U . . .
H32B H 0.9051 0.3430 0.6585 0.079 Uiso 1 1 calc R U . . .
O14 O 1.0277(3) 0.5005(3) 0.6482(2) 0.0676(7) Uani 1 1 d . . . . .
C33 C 1.0996(5) 0.5726(5) 0.7646(3) 0.0899(14) Uani 1 1 d . . . . .
H33A H 1.0357 0.6018 0.7856 0.135 Uiso 1 1 calc R U . . .
H33B H 1.1927 0.6443 0.7824 0.135 Uiso 1 1 calc R U . . .
H33C H 1.1202 0.5216 0.8063 0.135 Uiso 1 1 calc R U . . .

loop_
_atom_site_aniso_label
_atom_site_aniso_U_11
_atom_site_aniso_U_22
_atom_site_aniso_U_33
_atom_site_aniso_U_23
_atom_site_aniso_U_13
_atom_site_aniso_U_12
Li1 0.038(2) 0.040(3) 0.040(2) 0.007(2) 0.015(2) 0.014(2)
Li2 0.044(2) 0.043(3) 0.045(3) 0.013(2) 0.021(2) 0.018(2)
Li3 0.036(2) 0.039(2) 0.040(2) 0.011(2) 0.0154(19) 0.012(2)
O1 0.0334(9) 0.0401(11) 0.0324(9) 0.0061(8) 0.0104(8) 0.0148(8)
C1 0.0335(13) 0.0462(16) 0.0320(13) 0.0072(12) 0.0132(11) 0.0202(12)
C2 0.0438(15) 0.0532(18) 0.0339(14) 0.0116(13) 0.0124(12) 0.0175(14)
C3 0.0463(16) 0.063(2) 0.0433(16) 0.0198(15) 0.0164(14) 0.0205(16)
C4 0.0432(15) 0.067(2) 0.0329(14) 0.0137(14) 0.0133(13) 0.0215(15)
C5 0.0358(14) 0.0559(18) 0.0314(14) 0.0025(13) 0.0115(12) 0.0175(13)
C6 0.0327(12) 0.0435(15) 0.0326(13) 0.0042(11) 0.0138(11) 0.0164(12)
C7 0.0312(13) 0.0407(15) 0.0378(15) 0.0024(12) 0.0138(11) 0.0130(12)
O2 0.0375(10) 0.0424(11) 0.0398(11) 0.0066(9) 0.0130(8) 0.0122(9)
O3 0.0465(11) 0.0427(12) 0.0423(11) -0.0011(9) 0.0121(9) 0.0094(10)
C8A 0.045(2) 0.028(2) 0.048(2) 0.0049(19) 0.0249(19) 0.0039(16)
O5 0.0333(9) 0.0394(10) 0.0357(9) 0.0097(8) 0.0152(8) 0.0134(8)
C11 0.0289(12) 0.0351(14) 0.0419(14) 0.0129(11) 0.0141(11) 0.0152(11)
C12 0.0334(13) 0.0394(15) 0.0426(14) 0.0077(12) 0.0145(12) 0.0143(12)
C13 0.0307(13) 0.0393(15) 0.0566(17) 0.0136(13) 0.0157(12) 0.0135(12)
C14 0.0381(14) 0.0503(18) 0.0591(18) 0.0229(15) 0.0252(14) 0.0199(14)
C15 0.0373(14) 0.0533(18) 0.0439(15) 0.0173(13) 0.0192(12) 0.0208(13)
C16 0.0314(12) 0.0409(15) 0.0381(14) 0.0122(12) 0.0140(11) 0.0178(12)
C17 0.0378(14) 0.0477(17) 0.0360(14) 0.0127(12) 0.0157(12) 0.0211(13)
O6 0.0447(11) 0.0435(12) 0.0395(10) 0.0091(9) 0.0178(9) 0.0156(9)
O7 0.0590(13) 0.0493(13) 0.0352(10) 0.0097(9) 0.0116(10) 0.0135(11)
C18A 0.056(4) 0.047(3) 0.029(2) 0.0030(17) 0.008(2) 0.009(3)
O9 0.0341(9) 0.0316(10) 0.0387(10) 0.0061(8) 0.0140(8) 0.0115(8)
C21 0.0264(12) 0.0384(15) 0.0428(15) 0.0026(12) 0.0120(11) 0.0114(11)
C22 0.0377(14) 0.0437(17) 0.0456(16) 0.0031(13) 0.0164(13) 0.0133(13)
C23 0.0373(15) 0.0480(18) 0.0541(18) -0.0043(15) 0.0151(14) 0.0117(14)
C24 0.0369(15) 0.0375(17) 0.067(2) -0.0016(15) 0.0138(15) 0.0116(13)
C25 0.0316(13) 0.0400(16) 0.066(2) 0.0110(15) 0.0136(14) 0.0127(13)
C26 0.0293(12) 0.0386(15) 0.0488(16) 0.0094(13) 0.0114(12) 0.0136(12)
C27 0.0299(13) 0.0442(17) 0.0573(17) 0.0198(14) 0.0165(13) 0.0181(13)
O10 0.0437(11) 0.0454(12) 0.0474(11) 0.0159(10) 0.0148(9) 0.0191(10)
O11 0.0457(12) 0.0511(13) 0.0686(15) 0.0279(11) 0.0230(11) 0.0201(10)
C28A 0.062(7) 0.064(7) 0.101(10) 0.052(6) 0.053(6) 0.045(6)
C28B 0.040(7) 0.096(17) 0.041(9) 0.031(9) 0.009(6) 0.003(8)
C29B 0.063(6) 0.057(6) 0.075(7) 0.028(5) 0.034(5) 0.033(5)
O12B 0.103(6) 0.097(6) 0.100(6) 0.066(5) 0.070(5) 0.061(5)
C30B 0.112(10) 0.069(8) 0.137(11) 0.070(8) 0.079(9) 0.061(8)
O13 0.0536(13) 0.0760(17) 0.0743(15) 0.0417(13) 0.0366(12) 0.0385(13)
C31 0.065(2) 0.075(2) 0.083(3) 0.043(2) 0.040(2) 0.047(2)
C32 0.058(2) 0.094(3) 0.077(2) 0.050(2) 0.0412(19) 0.048(2)
O14 0.0557(13) 0.097(2) 0.0693(15) 0.0373(14) 0.0351(12) 0.0453(14)
C33 0.073(3) 0.120(4) 0.076(3) 0.012(3) 0.038(2) 0.055(3)

loop_
_atom_type_symbol
_atom_type_description
_atom_type_scat_dispersion_real
_atom_type_scat_dispersion_imag
_atom_type_scat_source
C C 0.0033 0.0016 'International Tables Vol C Tables 4.2.6.8 and 6.1.1.4'
H H 0.0000 0.0000 'International Tables Vol C Tables 4.2.6.8 and 6.1.1.4'
Li Li -0.0003 0.0001 'International Tables Vol C Tables 4.2.6.8 and 6.1.1.4'
O O 0.0106 0.0060 'International Tables Vol C Tables 4.2.6.8 and 6.1.1.4'

loop_
_geom_angle_atom_site_label_1
_geom_angle_atom_site_label_2
_geom_angle_atom_site_label_3
_geom_angle
_geom_angle_site_symmetry_1
_geom_angle_site_symmetry_3
_geom_angle_publ_flag
O1 Li1 O2 96.3(2) . . ?
O1 Li1 O5 120.3(3) . . ?
O2 Li1 O5 125.3(3) . . ?
O1 Li1 O9 112.6(2) . 2_666 ?
O2 Li1 O9 108.4(2) . 2_666 ?
O5 Li1 O9 94.1(2) . 2_666 ?
O6 Li2 O9 117.9(3) . . ?
O6 Li2 O13 103.0(2) . . ?
O9 Li2 O13 109.2(3) . . ?
O6 Li2 O5 93.4(2) . . ?
O9 Li2 O5 122.7(3) . . ?
O13 Li2 O5 108.4(2) . . ?
O1 Li3 O10 123.4(3) . . ?
O1 Li3 O9 123.5(2) . . ?
O10 Li3 O9 92.7(2) . . ?
O1 Li3 O5 109.7(2) . 2_666 ?
O10 Li3 O5 107.5(2) . 2_666 ?
O9 Li3 O5 95.7(2) . 2_666 ?
C1 O1 Li1 125.1(2) . . ?
C1 O1 Li3 124.8(2) . . ?
Li1 O1 Li3 109.4(2) . . ?
O1 C1 C2 119.7(2) . . ?
O1 C1 C6 123.9(3) . . ?
C2 C1 C6 116.4(2) . . ?
C3 C2 C1 122.5(3) . . ?
C2 C3 C4 120.6(3) . . ?
C5 C4 C3 118.6(3) . . ?
C4 C5 C6 122.6(3) . . ?
C5 C6 C1 119.3(3) . . ?
C5 C6 C7 118.9(3) . . ?
C1 C6 C7 121.8(2) . . ?
O2 C7 O3 119.9(3) . . ?
O2 C7 C6 126.8(2) . . ?
O3 C7 C6 113.3(2) . . ?
C7 O2 Li1 124.2(2) . . ?
C7 O3 C8A 116.4(3) . . ?
C7 O3 C8B 111.4(17) . . ?
C9B C8B O3 95(2) . . ?
O4B C9B C8B 125(2) . . ?
C10B O4B C9B 124.8(17) . . ?
O4B C10B C10B 115(2) . 2_877 ?
C11 O5 Li2 115.8(2) . . ?
C11 O5 Li1 125.3(2) . . ?
Li2 O5 Li1 109.2(2) . . ?
C11 O5 Li3 109.6(2) . 2_666 ?
Li2 O5 Li3 106.5(2) . 2_666 ?
Li1 O5 Li3 84.4(2) . 2_666 ?
O5 C11 C12 120.3(2) . . ?
O5 C11 C16 122.9(2) . . ?
C12 C11 C16 116.8(2) . . ?
C13 C12 C11 121.9(3) . . ?
C12 C13 C14 120.9(3) . . ?
C15 C14 C13 118.5(3) . . ?
C14 C15 C16 121.9(3) . . ?
C15 C16 C11 120.0(2) . . ?
C15 C16 C17 118.7(2) . . ?
C11 C16 C17 121.2(2) . . ?
O6 C17 O7 120.7(3) . . ?
O6 C17 C16 126.1(2) . . ?
O7 C17 C16 113.2(3) . . ?
C17 O6 Li2 122.6(2) . . ?
C17 O7 C18A 116.1(4) . . ?
C17 O7 C18B 109.7(14) . . ?
C19B C18B O7 96.8(16) . . ?
O8B C19B C18B 112.9(19) . . ?
C20B O8B C19B 108.8(17) . . ?
C21 O9 Li2 117.4(2) . . ?
C21 O9 Li3 126.7(2) . . ?
Li2 O9 Li3 106.7(2) . . ?
C21 O9 Li1 111.1(2) . 2_666 ?
Li2 O9 Li1 103.5(2) . 2_666 ?
Li3 O9 Li1 84.4(2) . 2_666 ?
O9 C21 C22 119.5(3) . . ?
O9 C21 C26 124.2(2) . . ?
C22 C21 C26 116.2(3) . . ?
C23 C22 C21 121.7(3) . . ?
C24 C23 C22 121.4(3) . . ?
C25 C24 C23 118.6(3) . . ?
C24 C25 C26 121.7(3) . . ?
C25 C26 C21 120.4(3) . . ?
C25 C26 C27 118.9(3) . . ?
C21 C26 C27 120.8(2) . . ?
O10 C27 O11 120.4(3) . . ?
O10 C27 C26 126.2(3) . . ?
O11 C27 C26 113.4(3) . . ?
C27 O10 Li3 127.1(2) . . ?
C27 O11 C28A 114.3(6) . . ?
C27 O11 C28B 116.6(12) . . ?
C29B C28B O11 114.6(19) . . ?
C28B C29B O12B 115.5(12) . . ?
C29B O12B C30B 109.9(10) . . ?
C31 O13 Li2 131.0(2) . . ?
O13 C31 C32 112.4(3) . . ?
O14 C32 C31 109.5(3) . . ?
C33 O14 C32 112.1(3) . . ?

loop_
_geom_bond_atom_site_label_1
_geom_bond_atom_site_label_2
_geom_bond_distance
_geom_bond_site_symmetry_2
_geom_bond_publ_flag
Li1 O1 1.875(5) . ?
Li1 O2 1.891(5) . ?
Li1 O5 1.959(5) . ?
Li1 O9 2.032(5) 2_666 ?
Li2 O6 1.917(5) . ?
Li2 O9 1.928(5) . ?
Li2 O13 1.930(5) . ?
Li2 O5 1.935(5) . ?
Li3 O1 1.901(5) . ?
Li3 O10 1.906(5) . ?
Li3 O9 1.933(5) . ?
Li3 O5 2.009(5) 2_666 ?
O1 C1 1.309(3) . ?
C1 C2 1.410(4) . ?
C1 C6 1.436(4) . ?
C2 C3 1.374(4) . ?
C3 C4 1.400(4) . ?
C4 C5 1.360(4) . ?
C5 C6 1.407(4) . ?
C6 C7 1.453(4) . ?
C7 O2 1.225(3) . ?
C7 O3 1.355(3) . ?
O3 C8A 1.421(7) . ?
O3 C8B 1.69(5) . ?
C8B C9B 1.481(19) . ?
C9B O4B 1.413(14) . ?
O4B C10B 1.405(18) . ?
C10B C10B 1.96(6) 2_877 ?
O5 C11 1.324(3) . ?
O5 Li3 2.009(5) 2_666 ?
C11 C12 1.415(4) . ?
C11 C16 1.422(4) . ?
C11 Li3 2.752(5) 2_666 ?
C12 C13 1.378(4) . ?
C13 C14 1.391(4) . ?
C14 C15 1.383(4) . ?
C15 C16 1.398(4) . ?
C16 C17 1.475(4) . ?
C17 O6 1.217(3) . ?
C17 O7 1.340(3) . ?
O7 C18A 1.436(6) . ?
O7 C18B 1.60(3) . ?
C18B C19B 1.490(18) . ?
C19B O8B 1.430(13) . ?
O8B C20B 1.415(17) . ?
O9 C21 1.323(3) . ?
O9 Li1 2.032(5) 2_666 ?
C21 C22 1.414(4) . ?
C21 C26 1.419(4) . ?
C22 C23 1.383(4) . ?
C23 C24 1.382(5) . ?
C24 C25 1.366(5) . ?
C25 C26 1.409(4) . ?
C26 C27 1.472(4) . ?
C27 O10 1.228(3) . ?
C27 O11 1.337(4) . ?
O11 C28A 1.457(16) . ?
O11 C28B 1.46(3) . ?
C28B C29B 1.43(3) . ?
C29B O12B 1.434(13) . ?
O12B C30B 1.447(13) . ?
O13 C31 1.418(4) . ?
C31 C32 1.488(5) . ?
C32 O14 1.425(4) . ?
O14 C33 1.415(4) . ?

loop_
_geom_hbond_atom_site_label_D
_geom_hbond_atom_site_label_H
_geom_hbond_atom_site_label_A
_geom_hbond_distance_DH
_geom_hbond_distance_HA
_geom_hbond_distance_DA
_geom_hbond_angle_DHA
_geom_hbond_site_symmetry_A
C2 H2 O10 0.95 2.38 3.258(4) 153.7 .
C10B H10A O4B 0.98 2.09 2.85(3) 133.3 2_877
C22 H22 O6 0.95 2.41 3.248(4) 147.4 .
O13 H13A O14 0.84 1.94 2.738(3) 158.7 2_766

loop_
_geom_torsion_atom_site_label_1
_geom_torsion_atom_site_label_2
_geom_torsion_atom_site_label_3
_geom_torsion_atom_site_label_4
_geom_torsion
_geom_torsion_site_symmetry_1
_geom_torsion_site_symmetry_2
_geom_torsion_site_symmetry_3
_geom_torsion_site_symmetry_4
_geom_torsion_publ_flag
O2 Li1 O1 C1 9.1(3) . . . . ?
O5 Li1 O1 C1 146.7(2) . . . . ?
O9 Li1 O1 C1 -103.8(3) 2_666 . . . ?
C7 Li1 O1 C1 3.3(2) . . . . ?
O2 Li1 O1 Li3 179.3(2) . . . . ?
O5 Li1 O1 Li3 -43.1(3) . . . . ?
O9 Li1 O1 Li3 66.4(3) 2_666 . . . ?
C7 Li1 O1 Li3 173.51(18) . . . . ?
Li1 O1 C1 C2 178.2(3) . . . . ?
Li3 O1 C1 C2 9.5(4) . . . . ?
Li1 O1 C1 C6 -3.2(4) . . . . ?
Li3 O1 C1 C6 -171.9(3) . . . . ?
O1 C1 C2 C3 177.7(3) . . . . ?
C6 C1 C2 C3 -1.1(4) . . . . ?
C1 C2 C3 C4 0.4(5) . . . . ?
C2 C3 C4 C5 0.3(5) . . . . ?
C3 C4 C5 C6 -0.4(4) . . . . ?
C4 C5 C6 C1 -0.3(4) . . . . ?
C4 C5 C6 C7 -177.3(3) . . . . ?
O1 C1 C6 C5 -177.7(2) . . . . ?
C2 C1 C6 C5 1.0(4) . . . . ?
O1 C1 C6 C7 -0.8(4) . . . . ?
C2 C1 C6 C7 177.9(2) . . . . ?
C5 C6 C7 O2 170.3(3) . . . . ?
C1 C6 C7 O2 -6.6(4) . . . . ?
C5 C6 C7 O3 -9.6(3) . . . . ?
C1 C6 C7 O3 173.4(2) . . . . ?
O3 C7 O2 Li1 -163.7(2) . . . . ?
C6 C7 O2 Li1 16.4(4) . . . . ?
O1 Li1 O2 C7 -15.6(3) . . . . ?
O5 Li1 O2 C7 -150.0(3) . . . . ?
O9 Li1 O2 C7 100.8(3) 2_666 . . . ?
O2 C7 O3 C8A 1.8(4) . . . . ?
C6 C7 O3 C8A -178.3(3) . . . . ?
O2 C7 O3 C8B 0.7(9) . . . . ?
C6 C7 O3 C8B -179.3(9) . . . . ?
C7 O3 C8B C9B -94(2) . . . . ?
O3 C8B C9B O4B -54(3) . . . . ?
C8B C9B O4B C10B 174(3) . . . . ?
C9B O4B C10B C10B -174(2) . . . 2_877 ?
O5 C11 C12 C13 -179.2(3) . . . . ?
C16 C11 C12 C13 -0.8(4) . . . . ?
C11 C12 C13 C14 1.5(4) . . . . ?
C12 C13 C14 C15 -0.6(4) . . . . ?
C13 C14 C15 C16 -1.0(4) . . . . ?
C14 C15 C16 C11 1.7(4) . . . . ?
C14 C15 C16 C17 -175.3(3) . . . . ?
O5 C11 C16 C15 177.5(3) . . . . ?
C12 C11 C16 C15 -0.8(4) . . . . ?
O5 C11 C16 C17 -5.5(4) . . . . ?
C12 C11 C16 C17 176.2(2) . . . . ?
C15 C16 C17 O6 159.4(3) . . . . ?
C11 C16 C17 O6 -17.6(4) . . . . ?
C15 C16 C17 O7 -19.0(4) . . . . ?
C11 C16 C17 O7 164.0(2) . . . . ?
O7 C17 O6 Li2 177.2(3) . . . . ?
C16 C17 O6 Li2 -1.1(4) . . . . ?
O6 C17 O7 C18A -1.9(6) . . . . ?
C16 C17 O7 C18A 176.7(5) . . . . ?
O6 C17 O7 C18B 12.2(14) . . . . ?
C16 C17 O7 C18B -169.3(13) . . . . ?
Li2 C17 O7 C18B 16.2(15) . . . . ?
C17 O7 C18B C19B -131.5(17) . . . . ?
O7 C18B C19B O8B 65(3) . . . . ?
C18B C19B O8B C20B 83(2) . . . . ?
Li2 O9 C21 C22 -38.2(3) . . . . ?
Li3 O9 C21 C22 179.6(2) . . . . ?
Li1 O9 C21 C22 80.5(3) 2_666 . . . ?
Li2 O9 C21 C26 143.5(3) . . . . ?
Li3 O9 C21 C26 1.3(4) . . . . ?
Li1 O9 C21 C26 -97.8(3) 2_666 . . . ?
O9 C21 C22 C23 -179.0(2) . . . . ?
C26 C21 C22 C23 -0.5(4) . . . . ?
C21 C22 C23 C24 0.3(4) . . . . ?
C22 C23 C24 C25 -0.5(4) . . . . ?
C23 C24 C25 C26 0.8(4) . . . . ?
C24 C25 C26 C21 -1.0(4) . . . . ?
C24 C25 C26 C27 178.8(3) . . . . ?
O9 C21 C26 C25 179.2(2) . . . . ?
C22 C21 C26 C25 0.8(4) . . . . ?
O9 C21 C26 C27 -0.6(4) . . . . ?
C22 C21 C26 C27 -179.0(2) . . . . ?
C25 C26 C27 O10 169.2(3) . . . . ?
C21 C26 C27 O10 -11.0(4) . . . . ?
C25 C26 C27 O11 -11.1(4) . . . . ?
C21 C26 C27 O11 168.7(2) . . . . ?
O11 C27 O10 Li3 -159.2(2) . . . . ?
C26 C27 O10 Li3 20.5(4) . . . . ?
O10 C27 O11 C28A -0.4(7) . . . . ?
C26 C27 O11 C28A 179.8(6) . . . . ?
O10 C27 O11 C28B 8.2(13) . . . . ?
C26 C27 O11 C28B -171.6(13) . . . . ?
C27 O11 C28B C29B -160.9(14) . . . . ?
O11 C28B C29B O12B 163.0(15) . . . . ?
C28B C29B O12B C30B 172.1(16) . . . . ?
Li2 O13 C31 C32 -77.3(4) . . . . ?
O13 C31 C32 O14 -68.8(4) . . . . ?
C31 C32 O14 C33 -179.1(3) . . . . ?
